data_5000178
loop_
_publ_author_name
'Munakata, Megumu'
'Wu, Liang Ping'
'Ning, Gui Ling'
'Kuroda-Sowa, Takayoshi'
'Maekawa, Masahiko'
'Suenaga, Yusaku'
'Maeno, Naoto'

_publ_section_title
;
 Construction of Metal Sandwich Systems Derived from Assembly of Silver(I)
 Complexes with Polycyclic Aromatic Compounds
;
_journal_coden_ASTM JACSAT
_journal_issue 21
_journal_name_full 'Journal of the American Chemical Society'
_journal_page_first 4968
_journal_page_last 4976
_journal_paper_doi 10.1021/ja983950h
_journal_volume 121
_journal_year 1999
_chemical_formula_sum 'C16 H10'
_space_group_IT_number 14
_symmetry_cell_setting monoclinic
_symmetry_space_group_name_Hall '-P 2yn'
_symmetry_space_group_name_H-M 'P 1 21/n 1'
_cell_angle_alpha 90
_cell_angle_beta 109.88(1)
_cell_angle_gamma 90
_cell_formula_units_Z 8
_cell_length_a 18.398(4)
_cell_length_b 6.232(3)
_cell_length_c 19.902(3)
_cod_duplicate_entry 4116398
_cod_depositor_comments
;
 Updated bibliographic information.

 Antanas Vaitkus,
 2019-10-09

 Marked entry as a duplicate of entry 4116398.

 Antanas Vaitkus,
 2019-10-09
;
_cod_original_sg_symbol_H-M 'P 21/n'
_cod_database_code 5000178

loop_
_symmetry_equiv_pos_site_id
_symmetry_equiv_pos_as_xyz
1 x,y,z
2 1/2-x,1/2+y,1/2-z
3 -x,-y,-z
4 -1/2+x,-1/2-y,-1/2+z

loop_
_atom_site_label
_atom_site_type_symbol
_atom_site_fract_x
_atom_site_fract_y
_atom_site_fract_z
C1 C 0.5872(4) -0.045(1) 0.7173(5)
C2 C 0.5459(5) -0.228(2) 0.6895(6)
C3 C 0.5317(5) -0.285(2) 0.6179(7)
C4 C 0.5591(5) -0.165(2) 0.5742(4)
C5 C 0.6353(5) 0.164(2) 0.5630(4)
C6 C 0.6741(4) 0.342(2) 0.5954(4)
C7 C 0.6855(4) 0.393(1) 0.6676(4)
C8 C 0.6550(4) 0.260(1) 0.7050(3)
C9 C 0.6148(4) 0.075(1) 0.6715(4)
C10 C 0.6024(4) 0.023(2) 0.6000(4)
C11 C 0.6127(4) 0.067(1) 0.7855(4)
C12 C 0.6014(4) 0.020(1) 0.8498(5)
C13 C 0.6315(5) 0.161(2) 0.9062(5)
C14 C 0.6704(5) 0.341(2) 0.8993(5)
C15 C 0.6815(4) 0.393(1) 0.8348(4)
C16 C 0.6522(4) 0.253(1) 0.7782(4)
C17 C 0.1051(4) -0.015(1) 0.7702(4)
C18 C 0.0788(4) -0.195(1) 0.7923(4)
C19 C 0.1093(5) -0.253(1) 0.8655(5)
C20 C 0.1655(5) -0.133(1) 0.9146(4)
C21 C 0.2516(5) 0.199(2) 0.9349(4)
C22 C 0.2719(4) 0.375(1) 0.9054(4)
C23 C 0.2369(4) 0.425(1) 0.8317(4)
C24 C 0.1818(4) 0.289(1) 0.7902(4)
C25 C 0.1621(4) 0.107(1) 0.8203(4)
C26 C 0.1935(4) 0.056(1) 0.8933(4)
C27 C 0.0875(4) 0.101(1) 0.7017(4)
C28 C 0.0371(4) 0.055(1) 0.6347(4)
C29 C 0.0314(4) 0.199(2) 0.5796(4)
C30 C 0.0753(5) 0.383(1) 0.5911(4)
C31 C 0.1274(4) 0.429(1) 0.6592(4)
C32 C 0.1332(4) 0.289(1) 0.7148(4)
H1 H 0.52630 -0.32310 0.71790
H2 H 0.49880 -0.41550 0.59640
H3 H 0.54910 -0.20740 0.52540
H4 H 0.62990 0.13710 0.51300
H5 H 0.69630 0.43510 0.56890
H6 H 0.71570 0.52630 0.69100
H7 H 0.57210 -0.11540 0.85550
H8 H 0.62580 0.12890 0.95320
H9 H 0.69010 0.43780 0.94200
H10 H 0.71100 0.53010 0.83240
H11 H 0.04030 -0.28460 0.75890
H12 H 0.09180 -0.38200 0.88240
H13 H 0.18580 -0.17420 0.96440
H14 H 0.27860 0.16310 0.98520
H15 H 0.30950 0.46910 0.93540
H16 H 0.25230 0.55630 0.81150
H17 H 0.00550 -0.07470 0.62520
H18 H -0.00510 0.17170 0.53210
H19 H 0.07030 0.47920 0.55260
H20 H 0.15880 0.55560 0.66800

loop_
_atom_type_symbol
_atom_type_radius_bond
C 0.68
H 0.23
